data_7210817
loop_
_publ_author_name
'Zhao, Yi'
'Liang, Li-Li'
'Chen, Kai'
'Zhang, Ting'
'Xiao, Xin'
'Zhang, Yun-Qian'
'Tao, Zhu'
'Xue, Sai-Feng'
'Zhu, Qian-Jiang'

_publ_section_title
;
 Inorganic anion-aided coordination of lanthanide metal ions to
 cucurbituril and supramolecular self-assembly: potential applications in
 the separation of light lanthanides
;
_journal_issue 39
_journal_name_full CrystEngComm
_journal_page_first 7987
_journal_paper_doi 10.1039/c3ce40568k
_journal_volume 15
_journal_year 2013
_chemical_formula_sum 'C36 H94 Cl10 Gd2 N24 O41 Zn2'
_chemical_formula_weight 2319.09
_chemical_name_systematic
;
?
;
_space_group_IT_number 14
_symmetry_cell_setting monoclinic
_symmetry_space_group_name_Hall '-P 2ybc'
_symmetry_space_group_name_H-M 'P 1 21/c 1'
_atom_sites_solution_hydrogens geom
_atom_sites_solution_primary direct
_atom_sites_solution_secondary difmap
_audit_creation_method SHELXL-97
_cell_angle_alpha 90.00
_cell_angle_beta 95.530(6)
_cell_angle_gamma 90.00
_cell_formula_units_Z 4
_cell_length_a 10.380(2)
_cell_length_b 26.980(5)
_cell_length_c 29.004(5)
_cell_measurement_temperature 223(2)
_cell_volume 8085(3)
_computing_structure_refinement 'SHELXL-97 (Sheldrick, 1997)'
_diffrn_ambient_temperature 223(2)
_diffrn_measured_fraction_theta_full 0.987
_diffrn_measured_fraction_theta_max 0.987
_diffrn_measurement_device_type 'Bruker CCD Area Detector'
_diffrn_measurement_method '\f and \w scan'
_diffrn_radiation_monochromator graphite
_diffrn_radiation_source 'fine-focus sealed tube'
_diffrn_radiation_type MoK\a
_diffrn_radiation_wavelength 0.71073
_diffrn_reflns_av_R_equivalents 0.0810
_diffrn_reflns_av_sigmaI/netI 0.0777
_diffrn_reflns_limit_h_max 12
_diffrn_reflns_limit_h_min -12
_diffrn_reflns_limit_k_max 29
_diffrn_reflns_limit_k_min -33
_diffrn_reflns_limit_l_max 35
_diffrn_reflns_limit_l_min -35
_diffrn_reflns_number 72852
_diffrn_reflns_theta_full 26.00
_diffrn_reflns_theta_max 26.00
_diffrn_reflns_theta_min 1.03
_exptl_absorpt_coefficient_mu 2.641
_exptl_absorpt_correction_T_max 0.6624
_exptl_absorpt_correction_T_min 0.5818
_exptl_absorpt_correction_type multi-scan
_exptl_absorpt_process_details 'SADABS (Bruker, 2008)'
_exptl_crystal_colour colorless
_exptl_crystal_density_diffrn 1.905
_exptl_crystal_density_method 'not measured'
_exptl_crystal_description prism
_exptl_crystal_F_000 4656
_exptl_crystal_size_max 0.23
_exptl_crystal_size_mid 0.19
_exptl_crystal_size_min 0.17
_platon_squeeze_details
;
;
_refine_diff_density_max 2.311
_refine_diff_density_min -2.674
_refine_diff_density_rms 0.176
_refine_ls_extinction_method none
_refine_ls_goodness_of_fit_ref 1.044
_refine_ls_hydrogen_treatment constr
_refine_ls_matrix_type full
_refine_ls_number_parameters 866
_refine_ls_number_reflns 15670
_refine_ls_number_restraints 0
_refine_ls_restrained_S_all 1.044
_refine_ls_R_factor_all 0.0900
_refine_ls_R_factor_gt 0.0648
_refine_ls_shift/su_max 0.001
_refine_ls_shift/su_mean 0.000
_refine_ls_structure_factor_coef Fsqd
_refine_ls_weighting_details 'calc w=1/[\s^2^(Fo^2^)+(0.1254P)^2^+0.0000P] where P=(Fo^2^+2Fc^2^)/3'
_refine_ls_weighting_scheme calc
_refine_ls_wR_factor_gt 0.1920
_refine_ls_wR_factor_ref 0.2065
_reflns_number_gt 10699
_reflns_number_total 15670
_reflns_threshold_expression >2sigma(I)
_cod_data_source_file c3ce40568k.txt
_cod_data_source_block p308
_cod_original_sg_symbol_H-M 'P 21/c'
_cod_database_code 7210817

loop_
_symmetry_equiv_pos_as_xyz
'x, y, z'
'-x, y+1/2, -z+1/2'
'-x, -y, -z'
'x, -y-1/2, z-1/2'

loop_
_atom_site_label
_atom_site_type_symbol
_atom_site_fract_x
_atom_site_fract_y
_atom_site_fract_z
_atom_site_U_iso_or_equiv
_atom_site_adp_type
_atom_site_occupancy
_atom_site_symmetry_multiplicity
_atom_site_calc_flag
_atom_site_refinement_flags
Cl9 Cl -0.0165(2) 0.24681(14) 0.12139(8) 0.0781(8) Uani 1 1 d .
Cl10 Cl 0.5167(2) 0.25440(16) 0.62115(8) 0.0929(11) Uani 1 1 d .
O1W O 0.7137(5) 0.3146(2) 0.45725(19) 0.0475(14) Uani 1 1 d .
O2W O 0.7774(5) 0.1880(2) 0.40408(17) 0.0484(14) Uani 1 1 d .
O3W O 0.7527(5) 0.1547(2) 0.5126(2) 0.0504(14) Uani 1 1 d .
O4W O 0.5655(5) 0.2515(3) 0.3976(2) 0.0603(17) Uani 1 1 d .
O5W O 0.7410(5) 0.2544(2) 0.54829(17) 0.0500(15) Uani 1 1 d .
O6W O -0.2158(5) 0.1935(2) 0.2857(2) 0.0495(14) Uani 1 1 d .
O7W O -0.2563(5) 0.3531(2) 0.22775(18) 0.0508(15) Uani 1 1 d .
O8W O -0.2794(5) 0.3218(2) 0.33794(17) 0.0503(15) Uani 1 1 d .
O9W O -0.2442(5) 0.2533(3) 0.19404(18) 0.0545(15) Uani 1 1 d .
O10W O -0.0657(6) 0.2589(3) 0.3447(2) 0.0581(16) Uani 1 1 d .
Gd1 Gd 0.69316(3) 0.227833(15) 0.468204(12) 0.03318(14) Uani 1 1 d .
Gd2 Gd -0.19595(3) 0.281409(15) 0.274011(12) 0.03414(14) Uani 1 1 d .
Cl1 Cl 0.7567(2) -0.10593(10) 0.38169(8) 0.0668(7) Uani 1 1 d .
Cl2 Cl 0.5376(5) -0.02302(18) 0.30805(16) 0.157(2) Uani 1 1 d .
Cl3 Cl 0.5115(5) -0.03564(19) 0.43533(19) 0.193(3) Uani 1 1 d .
Cl4 Cl 0.7908(4) 0.02788(17) 0.3894(2) 0.158(2) Uani 1 1 d .
Cl5 Cl -0.2711(4) 0.61220(13) 0.37352(10) 0.1032(12) Uani 1 1 d .
Cl6 Cl -0.0449(5) 0.54266(17) 0.30799(15) 0.162(2) Uani 1 1 d .
Cl7 Cl -0.0250(6) 0.5337(2) 0.43456(17) 0.204(3) Uani 1 1 d .
Cl8 Cl -0.2908(6) 0.4772(2) 0.3661(3) 0.271(5) Uani 1 1 d .
Zn1 Zn 0.64800(15) -0.03472(5) 0.37889(5) 0.0876(4) Uani 1 1 d .
Zn2 Zn -0.15910(16) 0.54241(6) 0.36980(6) 0.0943(5) Uani 1 1 d .
C1 C 0.3999(6) 0.2537(3) 0.5127(2) 0.0318(16) Uani 1 1 d .
C2 C 0.2083(7) 0.2774(3) 0.5418(3) 0.0335(17) Uani 1 1 d .
H2 H 0.2064 0.2916 0.5732 0.040 Uiso 1 1 calc R
C3 C 0.2206(7) 0.2210(3) 0.5432(2) 0.0316(17) Uani 1 1 d .
H3 H 0.2189 0.2082 0.5752 0.038 Uiso 1 1 calc R
C4 C 0.0284(7) 0.2436(3) 0.4986(2) 0.0306(16) Uani 1 1 d .
C5 C 0.4095(7) 0.1641(3) 0.5285(2) 0.0342(17) Uani 1 1 d .
H5A H 0.5028 0.1704 0.5329 0.041 Uiso 1 1 calc R
H5B H 0.3858 0.1462 0.5558 0.041 Uiso 1 1 calc R
C6 C 0.0755(7) 0.1525(3) 0.5052(3) 0.0367(18) Uani 1 1 d .
H6A H 0.0929 0.1343 0.5344 0.044 Uiso 1 1 calc R
H6B H -0.0173 0.1496 0.4954 0.044 Uiso 1 1 calc R
C7 C 0.4521(6) 0.1344(3) 0.4514(2) 0.0320(16) Uani 1 1 d .
C8 C 0.2679(6) 0.1013(3) 0.4809(2) 0.0324(16) Uani 1 1 d .
H8 H 0.2618 0.0772 0.5064 0.039 Uiso 1 1 calc R
C9 C 0.2867(6) 0.0760(3) 0.4349(3) 0.0361(17) Uani 1 1 d .
H9 H 0.3013 0.0399 0.4387 0.043 Uiso 1 1 calc R
C10 C 0.0889(7) 0.1177(3) 0.4274(3) 0.0382(18) Uani 1 1 d .
C11 C 0.4690(7) 0.0848(3) 0.3803(2) 0.0358(17) Uani 1 1 d .
H11A H 0.5602 0.0943 0.3861 0.043 Uiso 1 1 calc R
H11B H 0.4653 0.0485 0.3784 0.043 Uiso 1 1 calc R
C12 C 0.1313(7) 0.0651(3) 0.3611(3) 0.0422(19) Uani 1 1 d .
H12A H 0.1597 0.0305 0.3611 0.051 Uiso 1 1 calc R
H12B H 0.0366 0.0653 0.3560 0.051 Uiso 1 1 calc R
C13 C 0.4832(6) 0.1381(3) 0.3136(2) 0.0313(16) Uani 1 1 d .
C14 C 0.3079(7) 0.0826(3) 0.3077(2) 0.0352(17) Uani 1 1 d .
H14 H 0.3236 0.0470 0.3022 0.042 Uiso 1 1 calc R
C15 C 0.3038(7) 0.1120(3) 0.2627(3) 0.0352(17) Uani 1 1 d .
H15 H 0.3071 0.0900 0.2356 0.042 Uiso 1 1 calc R
C16 C 0.1087(7) 0.1220(3) 0.2949(3) 0.0377(18) Uani 1 1 d .
C17 C 0.4672(7) 0.1738(3) 0.2334(2) 0.0349(17) Uani 1 1 d .
H17A H 0.5614 0.1773 0.2392 0.042 Uiso 1 1 calc R
H17B H 0.4489 0.1562 0.2040 0.042 Uiso 1 1 calc R
C18 C 0.1287(7) 0.1656(3) 0.2225(3) 0.0378(18) Uani 1 1 d .
H18A H 0.0343 0.1657 0.2224 0.045 Uiso 1 1 calc R
H18B H 0.1499 0.1490 0.1942 0.045 Uiso 1 1 calc R
C19 C 0.4684(7) 0.2646(3) 0.2440(2) 0.0326(17) Uani 1 1 d .
C20 C 0.2892(7) 0.2315(3) 0.2000(3) 0.0337(17) Uani 1 1 d .
H20 H 0.2911 0.2175 0.1686 0.040 Uiso 1 1 calc R
C21 C 0.2772(7) 0.2884(3) 0.1991(2) 0.0320(16) Uani 1 1 d .
H21 H 0.2789 0.3017 0.1674 0.038 Uiso 1 1 calc R
C22 C 0.0972(6) 0.2557(3) 0.2293(2) 0.0301(15) Uani 1 1 d .
C23 C 0.4208(7) 0.3561(3) 0.2380(3) 0.0396(18) Uani 1 1 d .
H23A H 0.5133 0.3591 0.2481 0.048 Uiso 1 1 calc R
H23B H 0.4043 0.3743 0.2088 0.048 Uiso 1 1 calc R
C24 C 0.0887(7) 0.3449(3) 0.2134(2) 0.0344(17) Uani 1 1 d .
H24A H 0.1133 0.3628 0.1861 0.041 Uiso 1 1 calc R
H24B H -0.0046 0.3386 0.2087 0.041 Uiso 1 1 calc R
C25 C 0.4049(7) 0.3914(3) 0.3148(3) 0.0419(19) Uani 1 1 d .
C26 C 0.2329(7) 0.4077(3) 0.2617(2) 0.0346(17) Uani 1 1 d .
H26 H 0.2402 0.4320 0.2365 0.042 Uiso 1 1 calc R
C27 C 0.2112(7) 0.4323(3) 0.3073(3) 0.0361(17) Uani 1 1 d .
H27 H 0.1958 0.4683 0.3031 0.043 Uiso 1 1 calc R
C28 C 0.0447(6) 0.3751(3) 0.2904(2) 0.0326(16) Uani 1 1 d .
C29 C 0.3660(7) 0.4449(3) 0.3811(3) 0.044(2) Uani 1 1 d .
H29A H 0.4606 0.4457 0.3864 0.053 Uiso 1 1 calc R
H29B H 0.3349 0.4792 0.3812 0.053 Uiso 1 1 calc R
C30 C 0.0299(7) 0.4241(3) 0.3618(3) 0.0387(18) Uani 1 1 d .
H30A H 0.0338 0.4604 0.3636 0.046 Uiso 1 1 calc R
H30B H -0.0614 0.4146 0.3564 0.046 Uiso 1 1 calc R
C31 C 0.3887(7) 0.3870(3) 0.4472(3) 0.0397(18) Uani 1 1 d .
C32 C 0.1883(7) 0.4270(3) 0.4341(2) 0.0360(17) Uani 1 1 d .
H32 H 0.1721 0.4625 0.4396 0.043 Uiso 1 1 calc R
C33 C 0.1908(6) 0.3952(3) 0.4800(3) 0.0327(16) Uani 1 1 d .
H33 H 0.1856 0.4165 0.5076 0.039 Uiso 1 1 calc R
C34 C 0.0172(7) 0.3698(3) 0.4286(2) 0.0310(16) Uani 1 1 d .
C35 C 0.3698(7) 0.3423(3) 0.5200(3) 0.0402(19) Uani 1 1 d .
H35A H 0.4641 0.3415 0.5198 0.048 Uiso 1 1 calc R
H35B H 0.3504 0.3590 0.5486 0.048 Uiso 1 1 calc R
C36 C 0.0290(6) 0.3345(3) 0.5086(2) 0.0345(17) Uani 1 1 d .
H36A H 0.0433 0.3524 0.5381 0.041 Uiso 1 1 calc R
H36B H -0.0646 0.3303 0.5015 0.041 Uiso 1 1 calc R
N1 N 0.3230(5) 0.2930(2) 0.5206(2) 0.0316(13) Uani 1 1 d .
N2 N 0.3427(6) 0.2105(2) 0.5255(2) 0.0347(14) Uani 1 1 d .
N3 N 0.0892(6) 0.2859(2) 0.5139(2) 0.0334(14) Uani 1 1 d .
N4 N 0.1071(5) 0.2043(2) 0.51318(19) 0.0292(13) Uani 1 1 d .
N5 N 0.3821(5) 0.1334(2) 0.48869(19) 0.0315(14) Uani 1 1 d .
N6 N 0.3998(5) 0.1011(2) 0.4198(2) 0.0317(13) Uani 1 1 d .
N7 N 0.1473(5) 0.1294(2) 0.4703(2) 0.0359(14) Uani 1 1 d .
N8 N 0.1699(6) 0.0864(2) 0.4065(2) 0.0381(15) Uani 1 1 d .
N9 N 0.4178(6) 0.1050(2) 0.3367(2) 0.0341(14) Uani 1 1 d .
N10 N 0.4213(5) 0.1438(2) 0.2702(2) 0.0329(14) Uani 1 1 d .
N11 N 0.1821(6) 0.0903(2) 0.3228(2) 0.0393(15) Uani 1 1 d .
N12 N 0.1832(5) 0.1379(2) 0.2615(2) 0.0361(14) Uani 1 1 d .
N13 N 0.4101(5) 0.2227(2) 0.2290(2) 0.0299(14) Uani 1 1 d .
N14 N 0.3907(5) 0.3042(2) 0.2294(2) 0.0313(13) Uani 1 1 d .
N15 N 0.1731(6) 0.2158(2) 0.2218(2) 0.0333(14) Uani 1 1 d .
N16 N 0.1568(5) 0.2978(2) 0.2169(2) 0.0302(13) Uani 1 1 d .
N17 N 0.3493(5) 0.3791(2) 0.2720(2) 0.0334(14) Uani 1 1 d .
N18 N 0.3291(6) 0.4233(2) 0.3350(2) 0.0406(16) Uani 1 1 d .
N19 N 0.1152(5) 0.3755(2) 0.2534(2) 0.0310(13) Uani 1 1 d .
N20 N 0.0974(6) 0.4077(2) 0.3224(2) 0.0341(14) Uani 1 1 d .
N21 N 0.3155(6) 0.4182(2) 0.4195(2) 0.0424(16) Uani 1 1 d .
N22 N 0.3151(6) 0.3711(2) 0.4807(2) 0.0382(15) Uani 1 1 d .
N23 N 0.0831(5) 0.4038(2) 0.4052(2) 0.0340(14) Uani 1 1 d .
N24 N 0.0797(6) 0.3648(2) 0.4716(2) 0.0341(14) Uani 1 1 d .
O1 O 0.5070(4) 0.2567(2) 0.49823(17) 0.0372(12) Uani 1 1 d .
O2 O 0.5471(4) 0.1609(2) 0.44733(17) 0.0404(13) Uani 1 1 d .
O3 O 0.5818(5) 0.1593(2) 0.32812(17) 0.0424(13) Uani 1 1 d .
O4 O 0.5752(4) 0.26818(19) 0.26580(18) 0.0376(12) Uani 1 1 d .
O5 O 0.5136(6) 0.3789(3) 0.3325(2) 0.069(2) Uani 1 1 d .
O6 O 0.4993(5) 0.3755(2) 0.4416(2) 0.0521(15) Uani 1 1 d .
O7 O -0.0775(4) 0.2404(2) 0.47675(17) 0.0365(12) Uani 1 1 d .
O8 O -0.0190(5) 0.1303(3) 0.4108(2) 0.0597(17) Uani 1 1 d .
O9 O -0.0023(5) 0.1326(2) 0.2994(2) 0.0494(14) Uani 1 1 d .
O10 O -0.0096(4) 0.2523(2) 0.24413(17) 0.0384(12) Uani 1 1 d .
O11 O -0.0505(4) 0.3494(2) 0.29421(17) 0.0405(13) Uani 1 1 d .
O12 O -0.0839(5) 0.3489(2) 0.41397(18) 0.0444(13) Uani 1 1 d .

loop_
_atom_site_aniso_label
_atom_site_aniso_U_11
_atom_site_aniso_U_22
_atom_site_aniso_U_33
_atom_site_aniso_U_23
_atom_site_aniso_U_13
_atom_site_aniso_U_12
Cl9 0.0387(14) 0.155(3) 0.0395(12) -0.0064(15) 0.0001(10) 0.0110(16)
Cl10 0.0405(14) 0.198(4) 0.0396(13) -0.0131(18) -0.0004(11) 0.0169(18)
O1W 0.030(3) 0.059(4) 0.053(3) 0.009(3) 0.006(3) 0.006(3)
O2W 0.034(3) 0.075(4) 0.035(3) -0.010(3) -0.001(2) 0.010(3)
O3W 0.032(3) 0.061(4) 0.059(4) 0.010(3) 0.004(3) 0.002(3)
O4W 0.035(3) 0.091(5) 0.051(4) 0.019(3) -0.015(3) -0.004(3)
O5W 0.043(3) 0.078(4) 0.028(3) -0.009(3) 0.001(2) 0.003(3)
O6W 0.032(3) 0.042(3) 0.074(4) 0.009(3) 0.006(3) -0.001(2)
O7W 0.035(3) 0.071(4) 0.046(3) 0.006(3) 0.000(3) -0.008(3)
O8W 0.030(3) 0.086(4) 0.034(3) -0.013(3) 0.001(2) 0.002(3)
O9W 0.041(3) 0.087(5) 0.035(3) -0.004(3) 0.003(3) 0.010(3)
O10W 0.041(4) 0.077(4) 0.052(4) 0.015(3) -0.015(3) -0.005(3)
Gd1 0.0161(2) 0.0525(3) 0.0313(2) 0.00044(15) 0.00394(15) -0.00217(15)
Gd2 0.0164(2) 0.0549(3) 0.0315(2) 0.00087(16) 0.00418(15) -0.00210(15)
Cl1 0.088(2) 0.0649(16) 0.0513(14) 0.0010(11) 0.0238(13) 0.0156(13)
Cl2 0.178(4) 0.140(4) 0.145(4) -0.039(3) -0.037(3) 0.083(3)
Cl3 0.218(5) 0.160(4) 0.226(5) 0.109(4) 0.158(4) 0.115(4)
Cl4 0.096(3) 0.107(3) 0.277(6) -0.028(4) 0.038(3) -0.017(2)
Cl5 0.159(3) 0.090(2) 0.0689(19) 0.0095(15) 0.051(2) 0.040(2)
Cl6 0.212(5) 0.137(4) 0.156(4) 0.061(3) 0.119(4) 0.099(3)
Cl7 0.251(6) 0.224(6) 0.132(4) -0.043(4) -0.014(4) 0.164(5)
Cl8 0.139(4) 0.140(5) 0.559(14) -0.094(7) 0.156(6) -0.048(4)
Zn1 0.0964(11) 0.0737(9) 0.0959(10) -0.0004(7) 0.0262(8) 0.0106(8)
Zn2 0.1081(12) 0.0778(10) 0.1015(11) 0.0004(8) 0.0340(9) 0.0155(9)
C1 0.020(4) 0.047(5) 0.029(4) -0.002(3) 0.004(3) -0.005(3)
C2 0.023(4) 0.049(5) 0.028(4) -0.004(3) 0.001(3) -0.001(3)
C3 0.018(4) 0.054(5) 0.025(4) -0.001(3) 0.008(3) 0.000(3)
C4 0.023(4) 0.045(4) 0.024(3) -0.002(3) 0.006(3) -0.004(3)
C5 0.021(4) 0.053(5) 0.028(4) 0.004(3) 0.002(3) 0.008(3)
C6 0.017(4) 0.048(5) 0.048(4) 0.004(4) 0.014(3) -0.001(3)
C7 0.014(4) 0.043(4) 0.039(4) 0.009(3) 0.001(3) 0.003(3)
C8 0.023(4) 0.040(4) 0.034(4) 0.001(3) 0.001(3) -0.001(3)
C9 0.015(4) 0.043(5) 0.050(5) 0.004(3) -0.001(3) -0.002(3)
C10 0.031(4) 0.032(4) 0.053(5) -0.006(3) 0.011(4) -0.003(3)
C11 0.028(4) 0.039(4) 0.040(4) 0.002(3) 0.001(3) 0.005(3)
C12 0.033(4) 0.039(5) 0.055(5) -0.004(4) 0.010(4) -0.013(4)
C13 0.017(4) 0.046(5) 0.030(4) -0.003(3) 0.000(3) 0.007(3)
C14 0.029(4) 0.034(4) 0.042(4) -0.010(3) 0.002(3) 0.001(3)
C15 0.034(4) 0.033(4) 0.039(4) -0.007(3) 0.005(3) -0.004(3)
C16 0.025(4) 0.039(4) 0.049(5) -0.008(4) 0.003(3) -0.003(3)
C17 0.026(4) 0.048(5) 0.033(4) -0.005(3) 0.012(3) 0.007(3)
C18 0.022(4) 0.045(5) 0.047(4) 0.001(4) 0.004(3) -0.009(3)
C19 0.014(4) 0.055(5) 0.031(4) -0.001(3) 0.010(3) -0.005(3)
C20 0.027(4) 0.045(5) 0.030(4) -0.001(3) 0.009(3) -0.001(3)
C21 0.020(4) 0.049(5) 0.027(4) 0.001(3) 0.002(3) 0.001(3)
C22 0.017(4) 0.043(4) 0.030(4) 0.002(3) -0.001(3) 0.003(3)
C23 0.024(4) 0.042(5) 0.055(5) 0.000(4) 0.011(4) -0.010(3)
C24 0.026(4) 0.045(5) 0.032(4) 0.006(3) 0.004(3) -0.005(3)
C25 0.024(4) 0.037(4) 0.065(6) -0.008(4) 0.007(4) 0.004(3)
C26 0.028(4) 0.038(4) 0.039(4) 0.006(3) 0.009(3) -0.005(3)
C27 0.029(4) 0.036(4) 0.044(4) -0.001(3) 0.006(3) 0.000(3)
C28 0.016(4) 0.048(5) 0.034(4) 0.004(3) 0.001(3) 0.007(3)
C29 0.036(5) 0.044(5) 0.054(5) -0.001(4) 0.014(4) -0.008(4)
C30 0.030(4) 0.041(4) 0.048(5) -0.004(3) 0.017(4) 0.007(3)
C31 0.024(4) 0.041(5) 0.054(5) -0.005(4) 0.002(4) -0.006(3)
C32 0.025(4) 0.043(4) 0.042(4) -0.010(3) 0.011(3) -0.001(3)
C33 0.024(4) 0.032(4) 0.043(4) -0.012(3) 0.006(3) -0.004(3)
C34 0.021(4) 0.040(4) 0.032(4) -0.004(3) 0.002(3) 0.002(3)
C35 0.026(4) 0.052(5) 0.043(5) -0.009(4) 0.002(3) -0.004(3)
C36 0.018(4) 0.050(5) 0.036(4) -0.001(3) 0.005(3) 0.007(3)
N1 0.014(3) 0.041(4) 0.039(3) 0.002(3) 0.002(3) 0.000(3)
N2 0.016(3) 0.048(4) 0.041(4) 0.000(3) 0.006(3) 0.003(3)
N3 0.018(3) 0.046(4) 0.037(3) 0.003(3) 0.003(3) 0.001(3)
N4 0.018(3) 0.039(4) 0.031(3) -0.003(3) 0.003(2) 0.000(3)
N5 0.020(3) 0.043(4) 0.032(3) -0.001(3) 0.004(3) -0.009(3)
N6 0.016(3) 0.041(4) 0.039(3) -0.002(3) 0.006(3) -0.004(2)
N7 0.017(3) 0.046(4) 0.044(4) -0.001(3) 0.003(3) 0.000(3)
N8 0.029(3) 0.036(4) 0.050(4) -0.003(3) 0.005(3) 0.001(3)
N9 0.024(3) 0.037(4) 0.041(4) -0.001(3) -0.001(3) -0.003(3)
N10 0.019(3) 0.045(4) 0.035(3) -0.006(3) 0.008(3) -0.006(3)
N11 0.025(3) 0.048(4) 0.046(4) 0.012(3) 0.006(3) -0.001(3)
N12 0.016(3) 0.047(4) 0.045(4) 0.006(3) 0.000(3) 0.001(3)
N13 0.017(3) 0.043(4) 0.029(3) -0.001(3) -0.003(2) 0.001(2)
N14 0.018(3) 0.040(4) 0.037(3) -0.002(3) 0.005(3) -0.001(3)
N15 0.016(3) 0.048(4) 0.037(3) 0.001(3) 0.003(3) -0.003(3)
N16 0.013(3) 0.044(4) 0.034(3) 0.001(3) 0.007(2) -0.003(3)
N17 0.016(3) 0.038(4) 0.046(4) -0.004(3) 0.002(3) 0.002(3)
N18 0.022(3) 0.046(4) 0.055(4) -0.008(3) 0.006(3) -0.001(3)
N19 0.021(3) 0.036(3) 0.037(3) 0.004(3) 0.005(3) -0.004(2)
N20 0.025(3) 0.040(4) 0.037(3) -0.003(3) 0.005(3) -0.001(3)
N21 0.023(3) 0.042(4) 0.064(4) 0.002(3) 0.013(3) 0.000(3)
N22 0.027(3) 0.042(4) 0.046(4) 0.005(3) 0.005(3) 0.004(3)
N23 0.025(3) 0.045(4) 0.033(3) -0.001(3) 0.007(3) -0.003(3)
N24 0.025(3) 0.039(4) 0.039(4) 0.003(3) 0.006(3) 0.002(3)
O1 0.014(2) 0.058(3) 0.040(3) 0.002(2) 0.008(2) 0.004(2)
O2 0.019(3) 0.065(4) 0.036(3) -0.001(2) -0.002(2) -0.010(2)
O3 0.029(3) 0.068(4) 0.030(3) 0.000(2) 0.003(2) -0.012(3)
O4 0.013(3) 0.056(3) 0.044(3) 0.003(2) 0.003(2) -0.001(2)
O5 0.039(4) 0.082(5) 0.085(5) -0.029(4) -0.006(3) 0.015(3)
O6 0.025(3) 0.065(4) 0.069(4) 0.013(3) 0.016(3) 0.008(3)
O7 0.013(3) 0.052(3) 0.044(3) 0.001(2) -0.002(2) -0.003(2)
O8 0.028(3) 0.082(5) 0.067(4) -0.012(3) -0.005(3) 0.016(3)
O9 0.024(3) 0.056(4) 0.069(4) 0.005(3) 0.010(3) 0.010(3)
O10 0.014(2) 0.059(3) 0.043(3) 0.005(3) 0.009(2) -0.001(2)
O11 0.022(3) 0.056(3) 0.044(3) -0.002(2) 0.005(2) -0.010(2)
O12 0.029(3) 0.062(4) 0.042(3) -0.002(3) 0.003(2) -0.009(3)

loop_
_atom_type_symbol
_atom_type_description
_atom_type_scat_dispersion_real
_atom_type_scat_dispersion_imag
_atom_type_scat_source
C C 0.0033 0.0016 'International Tables Vol C Tables 4.2.6.8 and 6.1.1.4'
H H 0.0000 0.0000 'International Tables Vol C Tables 4.2.6.8 and 6.1.1.4'
N N 0.0061 0.0033 'International Tables Vol C Tables 4.2.6.8 and 6.1.1.4'
O O 0.0106 0.0060 'International Tables Vol C Tables 4.2.6.8 and 6.1.1.4'
Cl Cl 0.1484 0.1585 'International Tables Vol C Tables 4.2.6.8 and 6.1.1.4'
Zn Zn 0.2839 1.4301 'International Tables Vol C Tables 4.2.6.8 and 6.1.1.4'
Gd Gd -0.1653 3.9035 'International Tables Vol C Tables 4.2.6.8 and 6.1.1.4'

loop_
_geom_angle_atom_site_label_1
_geom_angle_atom_site_label_2
_geom_angle_atom_site_label_3
_geom_angle
_geom_angle_site_symmetry_1
_geom_angle_site_symmetry_3
O1 Gd1 O1W 78.95(18) . .
O1 Gd1 O2W 145.27(18) . .
O1W Gd1 O2W 107.2(2) . .
O1 Gd1 O7 140.05(18) . 1_655
O1W Gd1 O7 76.90(18) . 1_655
O2W Gd1 O7 73.07(18) . 1_655
O1 Gd1 O2 79.59(18) . .
O1W Gd1 O2 140.46(18) . .
O2W Gd1 O2 74.59(18) . .
O7 Gd1 O2 136.97(18) 1_655 .
O1 Gd1 O3W 104.75(18) . .
O1W Gd1 O3W 149.18(19) . .
O2W Gd1 O3W 87.3(2) . .
O7 Gd1 O3W 81.85(18) 1_655 .
O2 Gd1 O3W 68.99(18) . .
O1 Gd1 O4W 79.69(19) . .
O1W Gd1 O4W 71.0(2) . .
O2W Gd1 O4W 70.8(2) . .
O7 Gd1 O4W 120.65(18) 1_655 .
O2 Gd1 O4W 72.7(2) . .
O3W Gd1 O4W 139.7(2) . .
O1 Gd1 O5W 69.21(18) . .
O1W Gd1 O5W 79.9(2) . .
O2W Gd1 O5W 145.06(18) . .
O7 Gd1 O5W 75.54(17) 1_655 .
O2 Gd1 O5W 121.91(19) . .
O3W Gd1 O5W 73.3(2) . .
O4W Gd1 O5W 140.8(2) . .
O10 Gd2 O8W 145.07(18) . .
O10 Gd2 O4 139.88(18) . 1_455
O8W Gd2 O4 73.37(18) . 1_455
O10 Gd2 O7W 104.16(18) . .
O8W Gd2 O7W 88.4(2) . .
O4 Gd2 O7W 82.04(17) 1_455 .
O10 Gd2 O6W 78.79(18) . .
O8W Gd2 O6W 107.4(2) . .
O4 Gd2 O6W 76.66(18) 1_455 .
O7W Gd2 O6W 148.26(19) . .
O10 Gd2 O11 79.87(18) . .
O8W Gd2 O11 74.29(18) . .
O4 Gd2 O11 136.92(17) 1_455 .
O7W Gd2 O11 69.31(18) . .
O6W Gd2 O11 140.82(18) . .
O10 Gd2 O10W 79.3(2) . .
O8W Gd2 O10W 70.8(2) . .
O4 Gd2 O10W 121.03(19) 1_455 .
O7W Gd2 O10W 140.2(2) . .
O6W Gd2 O10W 71.5(2) . .
O11 Gd2 O10W 72.5(2) . .
O10 Gd2 O9W 69.16(18) . .
O8W Gd2 O9W 145.34(18) . .
O4 Gd2 O9W 75.45(18) 1_455 .
O7W Gd2 O9W 72.6(2) . .
O6W Gd2 O9W 79.4(2) . .
O11 Gd2 O9W 122.15(19) . .
O10W Gd2 O9W 140.5(2) . .
Cl1 Zn1 Cl4 108.57(15) . .
Cl1 Zn1 Cl3 108.32(13) . .
Cl4 Zn1 Cl3 111.1(2) . .
Cl1 Zn1 Cl2 111.22(13) . .
Cl4 Zn1 Cl2 106.6(2) . .
Cl3 Zn1 Cl2 111.0(2) . .
Cl8 Zn2 Cl5 110.5(2) . .
Cl8 Zn2 Cl7 106.6(3) . .
Cl5 Zn2 Cl7 109.52(16) . .
Cl8 Zn2 Cl6 109.5(3) . .
Cl5 Zn2 Cl6 110.84(14) . .
Cl7 Zn2 Cl6 109.7(2) . .
O1 C1 N1 124.7(7) . .
O1 C1 N2 125.3(7) . .
N1 C1 N2 109.9(6) . .
N3 C2 N1 114.4(6) . .
N3 C2 C3 103.9(6) . .
N1 C2 C3 103.3(5) . .
N3 C2 H2 111.5 . .
N1 C2 H2 111.5 . .
C3 C2 H2 111.5 . .
N2 C3 N4 114.3(6) . .
N2 C3 C2 105.0(6) . .
N4 C3 C2 103.2(6) . .
N2 C3 H3 111.3 . .
N4 C3 H3 111.3 . .
C2 C3 H3 111.3 . .
O7 C4 N3 126.8(7) . .
O7 C4 N4 125.6(7) . .
N3 C4 N4 107.6(6) . .
N5 C5 N2 113.7(6) . .
N5 C5 H5A 108.8 . .
N2 C5 H5A 108.8 . .
N5 C5 H5B 108.8 . .
N2 C5 H5B 108.8 . .
H5A C5 H5B 107.7 . .
N7 C6 N4 113.7(5) . .
N7 C6 H6A 108.8 . .
N4 C6 H6A 108.8 . .
N7 C6 H6B 108.8 . .
N4 C6 H6B 108.8 . .
H6A C6 H6B 107.7 . .
O2 C7 N5 125.6(7) . .
O2 C7 N6 126.2(6) . .
N5 C7 N6 108.2(6) . .
N5 C8 N7 112.9(6) . .
N5 C8 C9 103.2(5) . .
N7 C8 C9 103.0(6) . .
N5 C8 H8 112.4 . .
N7 C8 H8 112.4 . .
C9 C8 H8 112.4 . .
N8 C9 N6 113.6(6) . .
N8 C9 C8 104.1(6) . .
N6 C9 C8 103.2(6) . .
N8 C9 H9 111.8 . .
N6 C9 H9 111.8 . .
C8 C9 H9 111.8 . .
O8 C10 N7 127.0(7) . .
O8 C10 N8 125.0(8) . .
N7 C10 N8 107.8(7) . .
N9 C11 N6 113.8(6) . .
N9 C11 H11A 108.8 . .
N6 C11 H11A 108.8 . .
N9 C11 H11B 108.8 . .
N6 C11 H11B 108.8 . .
H11A C11 H11B 107.7 . .
N11 C12 N8 114.9(6) . .
N11 C12 H12A 108.6 . .
N8 C12 H12A 108.6 . .
N11 C12 H12B 108.6 . .
N8 C12 H12B 108.6 . .
H12A C12 H12B 107.5 . .
O3 C13 N9 126.4(7) . .
O3 C13 N10 124.9(7) . .
N9 C13 N10 108.7(6) . .
N11 C14 N9 116.2(6) . .
N11 C14 C15 103.6(6) . .
N9 C14 C15 103.3(6) . .
N11 C14 H14 111.0 . .
N9 C14 H14 111.0 . .
C15 C14 H14 111.0 . .
N12 C15 N10 115.0(6) . .
N12 C15 C14 103.2(6) . .
N10 C15 C14 102.8(6) . .
N12 C15 H15 111.7 . .
N10 C15 H15 111.7 . .
C14 C15 H15 111.7 . .
O9 C16 N11 124.8(7) . .
O9 C16 N12 127.9(8) . .
N11 C16 N12 107.3(6) . .
N13 C17 N10 114.3(5) . .
N13 C17 H17A 108.7 . .
N10 C17 H17A 108.7 . .
N13 C17 H17B 108.7 . .
N10 C17 H17B 108.7 . .
H17A C17 H17B 107.6 . .
N12 C18 N15 113.8(6) . .
N12 C18 H18A 108.8 . .
N15 C18 H18A 108.8 . .
N12 C18 H18B 108.8 . .
N15 C18 H18B 108.8 . .
H18A C18 H18B 107.7 . .
O4 C19 N13 126.5(7) . .
O4 C19 N14 124.7(7) . .
N13 C19 N14 108.8(6) . .
N13 C20 N15 113.5(6) . .
N13 C20 C21 103.7(6) . .
N15 C20 C21 103.0(5) . .
N13 C20 H20 112.0 . .
N15 C20 H20 112.0 . .
C21 C20 H20 112.0 . .
N16 C21 N14 114.6(6) . .
N16 C21 C20 104.1(6) . .
N14 C21 C20 102.8(6) . .
N16 C21 H21 111.6 . .
N14 C21 H21 111.6 . .
C20 C21 H21 111.6 . .
O10 C22 N16 127.1(7) . .
O10 C22 N15 123.5(7) . .
N16 C22 N15 109.4(6) . .
N17 C23 N14 114.8(6) . .
N17 C23 H23A 108.6 . .
N14 C23 H23A 108.6 . .
N17 C23 H23B 108.6 . .
N14 C23 H23B 108.6 . .
H23A C23 H23B 107.5 . .
N19 C24 N16 113.2(6) . .
N19 C24 H24A 108.9 . .
N16 C24 H24A 108.9 . .
N19 C24 H24B 108.9 . .
N16 C24 H24B 108.9 . .
H24A C24 H24B 107.8 . .
O5 C25 N18 122.9(8) . .
O5 C25 N17 126.9(7) . .
N18 C25 N17 109.9(7) . .
N17 C26 N19 112.2(6) . .
N17 C26 C27 104.2(6) . .
N19 C26 C27 101.9(5) . .
N17 C26 H26 112.6 . .
N19 C26 H26 112.6 . .
C27 C26 H26 112.6 . .
N18 C27 N20 115.7(6) . .
N18 C27 C26 103.1(6) . .
N20 C27 C26 104.8(6) . .
N18 C27 H27 110.9 . .
N20 C27 H27 110.9 . .
C26 C27 H27 110.9 . .
O11 C28 N20 125.7(6) . .
O11 C28 N19 125.4(7) . .
N20 C28 N19 108.9(6) . .
N21 C29 N18 114.5(6) . .
N21 C29 H29A 108.6 . .
N18 C29 H29A 108.6 . .
N21 C29 H29B 108.6 . .
N18 C29 H29B 108.6 . .
H29A C29 H29B 107.6 . .
N23 C30 N20 113.4(6) . .
N23 C30 H30A 108.9 . .
N20 C30 H30A 108.9 . .
N23 C30 H30B 108.9 . .
N20 C30 H30B 108.9 . .
H30A C30 H30B 107.7 . .
O6 C31 N21 124.4(7) . .
O6 C31 N22 128.2(8) . .
N21 C31 N22 107.4(6) . .
N21 C32 N23 114.7(6) . .
N21 C32 C33 102.6(6) . .
N23 C32 C33 101.8(5) . .
N21 C32 H32 112.3 . .
N23 C32 H32 112.3 . .
C33 C32 H32 112.3 . .
N24 C33 N22 116.8(6) . .
N24 C33 C32 102.8(6) . .
N22 C33 C32 101.4(5) . .
N24 C33 H33 111.7 . .
N22 C33 H33 111.7 . .
C32 C33 H33 111.7 . .
O12 C34 N24 126.0(7) . .
O12 C34 N23 126.2(7) . .
N24 C34 N23 107.8(6) . .
N1 C35 N22 113.7(6) . .
N1 C35 H35A 108.8 . .
N22 C35 H35A 108.8 . .
N1 C35 H35B 108.8 . .
N22 C35 H35B 108.8 . .
H35A C35 H35B 107.7 . .
N3 C36 N24 113.2(5) . .
N3 C36 H36A 108.9 . .
N24 C36 H36A 108.9 . .
N3 C36 H36B 108.9 . .
N24 C36 H36B 108.9 . .
H36A C36 H36B 107.8 . .
C1 N1 C35 121.6(6) . .
C1 N1 C2 111.3(6) . .
C35 N1 C2 124.9(6) . .
C1 N2 C5 122.6(6) . .
C1 N2 C3 110.4(6) . .
C5 N2 C3 125.9(6) . .
C4 N3 C2 113.6(6) . .
C4 N3 C36 122.8(6) . .
C2 N3 C36 122.9(6) . .
C4 N4 C6 125.0(6) . .
C4 N4 C3 111.4(6) . .
C6 N4 C3 123.2(6) . .
C7 N5 C5 123.4(6) . .
C7 N5 C8 112.1(6) . .
C5 N5 C8 124.1(5) . .
C7 N6 C9 112.7(6) . .
C7 N6 C11 121.9(6) . .
C9 N6 C11 124.0(6) . .
C10 N7 C6 121.3(6) . .
C10 N7 C8 111.5(6) . .
C6 N7 C8 124.0(6) . .
C10 N8 C9 112.9(6) . .
C10 N8 C12 121.0(6) . .
C9 N8 C12 126.0(6) . .
C13 N9 C11 122.2(6) . .
C13 N9 C14 112.9(6) . .
C11 N9 C14 123.1(6) . .
C13 N10 C17 125.5(6) . .
C13 N10 C15 112.0(6) . .
C17 N10 C15 122.4(6) . .
C16 N11 C14 112.6(6) . .
C16 N11 C12 121.9(6) . .
C14 N11 C12 125.4(6) . .
C16 N12 C15 112.4(6) . .
C16 N12 C18 121.3(6) . .
C15 N12 C18 123.7(6) . .
C19 N13 C17 125.0(6) . .
C19 N13 C20 112.8(6) . .
C17 N13 C20 121.5(6) . .
C19 N14 C23 125.8(6) . .
C19 N14 C21 111.8(6) . .
C23 N14 C21 122.1(6) . .
C22 N15 C18 123.5(6) . .
C22 N15 C20 110.6(6) . .
C18 N15 C20 123.6(6) . .
C22 N16 C21 112.7(6) . .
C22 N16 C24 121.2(6) . .
C21 N16 C24 124.7(6) . .
C25 N17 C23 122.1(6) . .
C25 N17 C26 109.4(6) . .
C23 N17 C26 124.7(6) . .
C25 N18 C27 112.0(7) . .
C25 N18 C29 122.6(7) . .
C27 N18 C29 125.4(6) . .
C28 N19 C24 124.2(6) . .
C28 N19 C26 111.8(6) . .
C24 N19 C26 123.7(5) . .
C28 N20 C27 112.0(6) . .
C28 N20 C30 122.6(6) . .
C27 N20 C30 123.9(6) . .
C31 N21 C32 113.9(6) . .
C31 N21 C29 122.6(6) . .
C32 N21 C29 123.2(7) . .
C31 N22 C33 114.3(6) . .
C31 N22 C35 121.7(6) . .
C33 N22 C35 122.2(6) . .
C34 N23 C30 121.7(6) . .
C34 N23 C32 112.8(6) . .
C30 N23 C32 123.1(6) . .
C34 N24 C33 114.2(6) . .
C34 N24 C36 123.2(6) . .
C33 N24 C36 122.3(6) . .
C1 O1 Gd1 156.3(5) . .
C7 O2 Gd1 154.8(5) . .
C19 O4 Gd2 154.6(5) . 1_655
C4 O7 Gd1 154.6(4) . 1_455
C22 O10 Gd2 155.9(5) . .
C28 O11 Gd2 154.6(5) . .

loop_
_geom_bond_atom_site_label_1
_geom_bond_atom_site_label_2
_geom_bond_distance
_geom_bond_site_symmetry_2
O1W Gd1 2.374(6) .
O2W Gd1 2.386(5) .
O3W Gd1 2.403(6) .
O4W Gd1 2.414(6) .
O5W Gd1 2.436(5) .
O6W Gd2 2.408(5) .
O7W Gd2 2.403(6) .
O8W Gd2 2.385(5) .
O9W Gd2 2.446(5) .
O10W Gd2 2.421(6) .
Gd1 O1 2.329(4) .
Gd1 O7 2.394(5) 1_655
Gd1 O2 2.397(5) .
Gd2 O10 2.330(5) .
Gd2 O4 2.391(5) 1_455
Gd2 O11 2.411(5) .
Cl1 Zn1 2.226(3) .
Cl2 Zn1 2.276(5) .
Cl3 Zn1 2.266(4) .
Cl4 Zn1 2.248(5) .
Cl5 Zn2 2.221(3) .
Cl6 Zn2 2.243(4) .
Cl7 Zn2 2.240(5) .
Cl8 Zn2 2.224(6) .
C1 O1 1.229(8) .
C1 N1 1.361(9) .
C1 N2 1.373(10) .
C2 N3 1.429(9) .
C2 N1 1.454(9) .
C2 C3 1.530(10) .
C2 H2 0.9900 .
C3 N2 1.441(8) .
C3 N4 1.468(9) .
C3 H3 0.9900 .
C4 O7 1.217(8) .
C4 N3 1.357(9) .
C4 N4 1.381(9) .
C5 N5 1.427(9) .
C5 N2 1.430(9) .
C5 H5A 0.9800 .
C5 H5B 0.9800 .
C6 N7 1.453(9) .
C6 N4 1.450(9) .
C6 H6A 0.9800 .
C6 H6B 0.9800 .
C7 O2 1.233(8) .
C7 N5 1.360(8) .
C7 N6 1.359(9) .
C8 N5 1.468(9) .
C8 N7 1.469(9) .
C8 C9 1.529(10) .
C8 H8 0.9900 .
C9 N8 1.426(9) .
C9 N6 1.458(8) .
C9 H9 0.9900 .
C10 O8 1.223(9) .
C10 N7 1.369(10) .
C10 N8 1.373(9) .
C11 N9 1.431(9) .
C11 N6 1.478(8) .
C11 H11A 0.9800 .
C11 H11B 0.9800 .
C12 N11 1.443(9) .
C12 N8 1.457(10) .
C12 H12A 0.9800 .
C12 H12B 0.9800 .
C13 O3 1.212(8) .
C13 N9 1.339(9) .
C13 N10 1.367(9) .
C14 N11 1.432(9) .
C14 N9 1.480(9) .
C14 C15 1.524(10) .
C14 H14 0.9900 .
C15 N12 1.432(9) .
C15 N10 1.491(9) .
C15 H15 0.9900 .
C16 O9 1.207(8) .
C16 N11 1.360(10) .
C16 N12 1.366(9) .
C17 N13 1.447(9) .
C17 N10 1.455(9) .
C17 H17A 0.9800 .
C17 H17B 0.9800 .
C18 N12 1.426(9) .
C18 N15 1.431(9) .
C18 H18A 0.9800 .
C18 H18B 0.9800 .
C19 O4 1.226(9) .
C19 N13 1.336(9) .
C19 N14 1.381(9) .
C20 N13 1.460(9) .
C20 N15 1.477(8) .
C20 C21 1.540(10) .
C20 H20 0.9900 .
C21 N16 1.419(8) .
C21 N14 1.463(9) .
C21 H21 0.9900 .
C22 O10 1.231(8) .
C22 N16 1.360(9) .
C22 N15 1.362(9) .
C23 N17 1.431(9) .
C23 N14 1.450(9) .
C23 H23A 0.9800 .
C23 H23B 0.9800 .
C24 N19 1.430(9) .
C24 N16 1.454(9) .
C24 H24A 0.9800 .
C24 H24B 0.9800 .
C25 O5 1.240(9) .
C25 N18 1.337(9) .
C25 N17 1.359(10) .
C26 N17 1.441(9) .
C26 N19 1.499(9) .
C26 C27 1.516(10) .
C26 H26 0.9900 .
C27 N18 1.419(9) .
C27 N20 1.457(9) .
C27 H27 0.9900 .
C28 O11 1.223(8) .
C28 N20 1.354(9) .
C28 N19 1.355(8) .
C29 N21 1.464(9) .
C29 N18 1.475(10) .
C29 H29A 0.9800 .
C29 H29B 0.9800 .
C30 N23 1.435(9) .
C30 N20 1.466(8) .
C30 H30A 0.9800 .
C30 H30B 0.9800 .
C31 O6 1.215(9) .
C31 N21 1.347(10) .
C31 N22 1.362(9) .
C32 N21 1.445(9) .
C32 N23 1.453(9) .
C32 C33 1.581(10) .
C32 H32 0.9900 .
C33 N24 1.417(9) .
C33 N22 1.444(9) .
C33 H33 0.9900 .
C34 O12 1.230(8) .
C34 N24 1.357(9) .
C34 N23 1.363(9) .
C35 N1 1.416(10) .
C35 N22 1.451(10) .
C35 H35A 0.9800 .
C35 H35B 0.9800 .
C36 N3 1.455(9) .
C36 N24 1.485(9) .
C36 H36A 0.9800 .
C36 H36B 0.9800 .
O4 Gd2 2.391(5) 1_655
O7 Gd1 2.394(5) 1_455

loop_
_platon_squeeze_void_nr
_platon_squeeze_void_average_x
_platon_squeeze_void_average_y
_platon_squeeze_void_average_z
_platon_squeeze_void_volume
_platon_squeeze_void_count_electrons
_platon_squeeze_void_content
1 0.495 0.000 -0.005 960 331 ' '
2 0.250 0.246 0.871 88 28 ' '
3 0.250 0.254 0.371 88 29 ' '
4 1.111 0.500 0.111 960 332 ' '
5 0.750 0.746 0.629 88 28 ' '
6 0.750 0.754 0.129 88 28 ' '
